data_1510276
loop_
_publ_author_name
'Gschneidner, K.A.jr.'
'Duwez, P.'
'Griffin, R.B.'

_publ_section_title
;
 Effect of the sixth period elements on the melting and transformation
 temperatures of praseodymium
;
_journal_name_full
;
Rare Earths in Modern Science and Technology, (Rare Earth Res. Conf.)
;
_journal_page_first 7
_journal_page_last 23
_journal_volume 8
_journal_year 1970
_chemical_formula_sum 'Au Pr2'
_space_group_IT_number 62
_symmetry_space_group_name_Hall '-P 2ac 2n'
_symmetry_space_group_name_H-M 'P n m a'
_cell_angle_alpha 90
_cell_angle_beta 90
_cell_angle_gamma 90
_cell_formula_units_Z 4
_cell_length_a 7.21
_cell_length_b 5.04
_cell_length_c 9.25
_cell_volume 336.130
_citation_journal_id_ASTM 41VWAS
_cod_data_source_file gold_339.cif
_cod_data_source_block Au1Pr2
_cod_original_cell_volume 336.1302
_cod_original_formula_sum 'Au1 Pr2'
_cod_database_code 1510276

loop_
_symmetry_equiv_pos_as_xyz
x,y,z
-x+1/2,-y,z+1/2
x+1/2,-y+1/2,-z+1/2
-x,y+1/2,-z
-x,-y,-z
x-1/2,y,-z-1/2
-x-1/2,y-1/2,z-1/2
x,-y-1/2,z

loop_
_atom_site_label
_atom_site_type_symbol
_atom_site_fract_x
_atom_site_fract_y
_atom_site_fract_z
_atom_site_occupancy
_atom_site_U_iso_or_equiv
Au1 Au 0.25 0.25 0.111 1 0.0
Pr2 Pr 0.487 0.25 0.817 1 0.0
Pr1 Pr 0.845 0.25 0.067 1 0.0
